data_4516589
loop_
_publ_author_name
'Liyanage, Wathsala'
'Nilsson, Bradley L.'

_publ_section_title
;
 Substituent Effects on the Self-Assembly/Coassembly and Hydrogelation of
 Phenylalanine Derivatives.
;
_journal_issue 3
_journal_name_full 'Langmuir : the ACS journal of surfaces and colloids'
_journal_page_first 787
_journal_page_last 799
_journal_paper_doi 10.1021/acs.langmuir.5b03227
_journal_volume 32
_journal_year 2016
_chemical_absolute_configuration syn
_chemical_formula_moiety 'C25 H23 N O4'
_chemical_formula_sum 'C25 H23 N O4'
_chemical_formula_weight 401.44
_chemical_name_common nilwl09
_space_group_crystal_system orthorhombic
_space_group_IT_number 19
_space_group_name_Hall 'P 2ac 2ab'
_space_group_name_H-M_alt 'P 21 21 21'
_atom_sites_solution_hydrogens mixed
_atom_sites_solution_primary direct
_atom_sites_solution_secondary difmap
_audit_creation_method SHELXL-2013
_cell_angle_alpha 90
_cell_angle_beta 90
_cell_angle_gamma 90
_cell_formula_units_Z 4
_cell_length_a 5.6748(7)
_cell_length_b 15.6612(19)
_cell_length_c 22.411(3)
_cell_measurement_reflns_used 4007
_cell_measurement_temperature 100.0(5)
_cell_measurement_theta_max 34.07
_cell_measurement_theta_min 2.23
_cell_volume 1991.8(4)
_computing_cell_refinement 'SAINT (Bruker, 2013)'
_computing_data_collection 'APEX2 (Bruker, 2013)'
_computing_data_reduction 'SAINT (Bruker, 2013)'
_computing_molecular_graphics 'SHELXTL (Sheldrick, 2008)'
_computing_publication_material 'SHELXTL (Sheldrick, 2008)'
_computing_structure_refinement 'SHELXL-2013 (Sheldrick, 2013)'
_computing_structure_solution 'SIR97 (Altomare et al., 1999)'
_diffrn_ambient_temperature 100.0(5)
_diffrn_measured_fraction_theta_full 0.999
_diffrn_measured_fraction_theta_max 0.998
_diffrn_measurement_device_type 'Bruker SMART APEX II CCD platform'
_diffrn_measurement_method '\w scans'
_diffrn_radiation_type MoK\a
_diffrn_radiation_wavelength 0.71073
_diffrn_reflns_av_R_equivalents 0.0749
_diffrn_reflns_av_unetI/netI 0.0632
_diffrn_reflns_Laue_measured_fraction_full 0.999
_diffrn_reflns_Laue_measured_fraction_max 0.998
_diffrn_reflns_limit_h_max 9
_diffrn_reflns_limit_h_min -9
_diffrn_reflns_limit_k_max 25
_diffrn_reflns_limit_k_min -25
_diffrn_reflns_limit_l_max 36
_diffrn_reflns_limit_l_min -36
_diffrn_reflns_number 43069
_diffrn_reflns_point_group_measured_fraction_full 0.999
_diffrn_reflns_point_group_measured_fraction_max 0.998
_diffrn_reflns_theta_full 34.970
_diffrn_reflns_theta_max 35.007
_diffrn_reflns_theta_min 1.817
_diffrn_source 'fine-focus sealed tube'
_exptl_absorpt_coefficient_mu 0.091
_exptl_absorpt_correction_T_max 0.7469
_exptl_absorpt_correction_T_min 0.6684
_exptl_absorpt_correction_type multi-scan
_exptl_absorpt_process_details 'SADABS (Sheldrick, 2012)'
_exptl_crystal_colour colorless
_exptl_crystal_density_diffrn 1.339
_exptl_crystal_description needle
_exptl_crystal_F_000 848
_exptl_crystal_size_max 0.45
_exptl_crystal_size_mid 0.14
_exptl_crystal_size_min 0.12
_refine_diff_density_max 0.386
_refine_diff_density_min -0.255
_refine_diff_density_rms 0.058
_refine_ls_extinction_method none
_refine_ls_goodness_of_fit_ref 1.033
_refine_ls_hydrogen_treatment mixed
_refine_ls_matrix_type full
_refine_ls_number_parameters 332
_refine_ls_number_reflns 8753
_refine_ls_number_restraints 0
_refine_ls_restrained_S_all 1.033
_refine_ls_R_factor_all 0.0780
_refine_ls_R_factor_gt 0.0544
_refine_ls_shift/su_max 0.000
_refine_ls_shift/su_mean 0.000
_refine_ls_structure_factor_coef Fsqd
_refine_ls_weighting_details
; 
 w=1/[\s^2^(Fo^2^)+(0.0626P)^2^+0.0597P] 
 where P=(Fo^2^+2Fc^2^)/3 
;
_refine_ls_weighting_scheme calc
_refine_ls_wR_factor_gt 0.1150
_refine_ls_wR_factor_ref 0.1260
_reflns_Friedel_coverage 0.771
_reflns_Friedel_fraction_full 0.998
_reflns_Friedel_fraction_max 0.997
_reflns_number_gt 6796
_reflns_number_total 8753
_reflns_threshold_expression 'I > 2\s(I)'
_cod_data_source_file la5b03227_si_005.cif
_cod_data_source_block nilwl09
_cod_database_code 4516589
_shelx_space_group_comment
; 
The symmetry employed for this shelxl refinement is uniquely defined 
by the following loop, which should always be used as a source of 
symmetry information in preference to the above space-group names. 
They are only intended as comments. 
;
_shelx_estimated_absorpt_t_min 0.960
_shelx_estimated_absorpt_t_max 0.989
_shelxl_version_number 2013-2

loop_
_space_group_symop_operation_xyz
'x, y, z'
'-x+1/2, -y, z+1/2'
'-x, y+1/2, -z+1/2'
'x+1/2, -y+1/2, -z'

loop_
_atom_site_label
_atom_site_type_symbol
_atom_site_fract_x
_atom_site_fract_y
_atom_site_fract_z
_atom_site_U_iso_or_equiv
_atom_site_adp_type
_atom_site_occupancy
_atom_site_site_symmetry_order
_atom_site_calc_flag
_atom_site_refinement_flags_posn
_atom_site_refinement_flags_adp
O1 O 0.2561(2) 0.02588(8) 0.14422(7) 0.0171(3) Uani 1 1 d . .
O2 O -0.1183(3) -0.02145(9) 0.15297(7) 0.0203(3) Uani 1 1 d . .
O3 O -0.1757(3) 0.21723(10) 0.03737(7) 0.0235(3) Uani 1 1 d . .
O4 O -0.5559(3) 0.20985(9) 0.06504(7) 0.0197(3) Uani 1 1 d . .
H4O H -0.579(5) 0.2324(18) 0.0324(13) 0.030 Uiso 1 1 d . U
N1 N -0.0368(3) 0.11703(10) 0.12974(8) 0.0161(3) Uani 1 1 d . .
H1N H 0.070(5) 0.1529(18) 0.1180(12) 0.024 Uiso 1 1 d . U
C1 C 0.3455(3) -0.11216(11) 0.09581(9) 0.0155(3) Uani 1 1 d . .
H1 H 0.178(5) -0.1254(15) 0.0830(11) 0.019 Uiso 1 1 d . U
C2 C 0.4812(4) -0.06886(12) 0.04599(8) 0.0159(3) Uani 1 1 d . .
C3 C 0.4324(4) 0.00630(13) 0.01563(9) 0.0201(4) Uani 1 1 d . .
H3 H 0.289(5) 0.0386(17) 0.0237(12) 0.024 Uiso 1 1 d . U
C4 C 0.5901(4) 0.03481(14) -0.02776(9) 0.0233(4) Uani 1 1 d . .
H4 H 0.569(6) 0.0906(18) -0.0464(13) 0.028 Uiso 1 1 d . U
C5 C 0.7932(4) -0.01110(15) -0.04081(9) 0.0259(5) Uani 1 1 d . .
H5 H 0.889(5) 0.0091(18) -0.0715(14) 0.031 Uiso 1 1 d . U
C6 C 0.8400(4) -0.08842(13) -0.01182(9) 0.0212(4) Uani 1 1 d . .
H6 H 0.976(5) -0.1220(18) -0.0202(13) 0.025 Uiso 1 1 d . U
C7 C 0.6838(4) -0.11609(12) 0.03159(8) 0.0171(3) Uani 1 1 d . .
C8 C 0.6873(4) -0.19320(12) 0.06886(9) 0.0162(3) Uani 1 1 d . .
C9 C 0.8506(4) -0.25975(12) 0.07152(9) 0.0191(4) Uani 1 1 d . .
H9 H 0.987(5) -0.2612(17) 0.0441(12) 0.023 Uiso 1 1 d . U
C10 C 0.8124(4) -0.32537(13) 0.11223(10) 0.0209(4) Uani 1 1 d . .
H10 H 0.925(5) -0.3709(17) 0.1155(12) 0.025 Uiso 1 1 d . U
C11 C 0.6173(4) -0.32468(12) 0.14968(10) 0.0206(4) Uani 1 1 d . .
H11 H 0.590(5) -0.3695(17) 0.1797(12) 0.025 Uiso 1 1 d . U
C12 C 0.4524(4) -0.25846(12) 0.14657(9) 0.0186(4) Uani 1 1 d . .
H12 H 0.316(5) -0.2597(16) 0.1712(11) 0.022 Uiso 1 1 d . U
C13 C 0.4890(3) -0.19305(12) 0.10595(8) 0.0154(3) Uani 1 1 d . .
C14 C 0.3395(4) -0.06090(12) 0.15396(9) 0.0158(3) Uani 1 1 d . .
H14A H 0.233(5) -0.0887(15) 0.1817(11) 0.019 Uiso 1 1 d . U
H14B H 0.496(5) -0.0501(16) 0.1700(11) 0.019 Uiso 1 1 d . U
C15 C 0.0203(3) 0.03539(11) 0.14290(8) 0.0142(3) Uani 1 1 d . .
C16 C -0.2811(3) 0.14262(12) 0.12738(9) 0.0151(3) Uani 1 1 d . .
H16 H -0.372(5) 0.0910(15) 0.1262(11) 0.018 Uiso 1 1 d . U
C17 C -0.3290(4) 0.19418(11) 0.07126(8) 0.0159(3) Uani 1 1 d . .
C18 C -0.3588(4) 0.19304(12) 0.18349(8) 0.0154(3) Uani 1 1 d . .
H18A H -0.529(5) 0.2049(16) 0.1793(11) 0.019 Uiso 1 1 d . U
H18B H -0.331(5) 0.1557(16) 0.2177(11) 0.019 Uiso 1 1 d . U
C19 C -0.2249(3) 0.27514(11) 0.19159(8) 0.0152(3) Uani 1 1 d . .
C20 C -0.3033(4) 0.35067(13) 0.16517(9) 0.0189(4) Uani 1 1 d . .
H20 H -0.455(5) 0.3511(17) 0.1437(12) 0.023 Uiso 1 1 d . U
C21 C -0.1740(4) 0.42544(13) 0.17030(9) 0.0211(4) Uani 1 1 d . .
H21 H -0.231(5) 0.4778(17) 0.1537(12) 0.025 Uiso 1 1 d . U
C22 C 0.0370(4) 0.42762(13) 0.20197(9) 0.0199(4) Uani 1 1 d . .
C23 C 0.1142(4) 0.35236(14) 0.22889(9) 0.0201(4) Uani 1 1 d . .
H23 H 0.257(5) 0.3512(17) 0.2542(12) 0.024 Uiso 1 1 d . U
C24 C -0.0144(4) 0.27732(13) 0.22367(9) 0.0181(4) Uani 1 1 d . .
H24 H 0.034(5) 0.2278(18) 0.2425(11) 0.022 Uiso 1 1 d . U
C25 C 0.1753(5) 0.50902(15) 0.20694(11) 0.0300(5) Uani 1 1 d . .
H25A H 0.2353 0.5251 0.1675 0.045 Uiso 1 1 calc R U
H25B H 0.3079 0.5006 0.2343 0.045 Uiso 1 1 calc R U
H25C H 0.0731 0.5545 0.2222 0.045 Uiso 1 1 calc R U

loop_
_atom_site_aniso_label
_atom_site_aniso_U_11
_atom_site_aniso_U_22
_atom_site_aniso_U_33
_atom_site_aniso_U_23
_atom_site_aniso_U_13
_atom_site_aniso_U_12
O1 0.0109(6) 0.0139(6) 0.0267(7) -0.0006(5) 0.0012(5) 0.0009(5)
O2 0.0120(6) 0.0169(6) 0.0319(8) 0.0058(6) 0.0010(6) -0.0005(5)
O3 0.0237(8) 0.0272(7) 0.0197(6) 0.0057(6) 0.0025(6) -0.0041(6)
O4 0.0162(7) 0.0229(7) 0.0199(6) 0.0055(6) -0.0031(6) 0.0021(6)
N1 0.0110(7) 0.0122(6) 0.0252(8) 0.0026(6) 0.0011(6) -0.0011(6)
C1 0.0116(8) 0.0140(7) 0.0210(8) -0.0004(6) -0.0011(7) -0.0009(6)
C2 0.0154(9) 0.0161(7) 0.0161(7) -0.0015(6) -0.0031(6) -0.0012(7)
C3 0.0238(10) 0.0171(8) 0.0192(8) -0.0002(7) -0.0037(7) -0.0005(8)
C4 0.0318(12) 0.0194(9) 0.0187(9) 0.0032(7) -0.0036(8) -0.0042(8)
C5 0.0326(12) 0.0287(10) 0.0162(8) 0.0006(8) 0.0012(8) -0.0089(9)
C6 0.0209(10) 0.0245(9) 0.0182(9) -0.0032(7) 0.0035(8) -0.0032(8)
C7 0.0173(9) 0.0180(8) 0.0160(8) -0.0020(6) -0.0005(7) -0.0027(7)
C8 0.0149(9) 0.0155(7) 0.0183(8) -0.0027(6) 0.0001(7) -0.0012(6)
C9 0.0159(9) 0.0185(8) 0.0230(9) -0.0045(7) 0.0012(8) 0.0008(7)
C10 0.0189(10) 0.0149(8) 0.0290(10) -0.0028(7) -0.0028(8) 0.0020(7)
C11 0.0216(10) 0.0143(7) 0.0260(9) 0.0009(7) -0.0016(8) -0.0003(7)
C12 0.0170(9) 0.0166(8) 0.0223(9) -0.0007(7) 0.0026(8) -0.0011(7)
C13 0.0132(8) 0.0148(7) 0.0182(8) -0.0026(6) -0.0006(6) -0.0002(6)
C14 0.0118(8) 0.0153(7) 0.0203(8) 0.0016(6) 0.0014(7) 0.0032(6)
C15 0.0120(8) 0.0156(7) 0.0151(7) -0.0005(6) 0.0011(6) 0.0004(6)
C16 0.0118(8) 0.0138(7) 0.0197(8) 0.0026(6) -0.0006(6) -0.0008(6)
C17 0.0179(9) 0.0127(7) 0.0171(8) -0.0002(6) 0.0002(7) -0.0007(7)
C18 0.0133(8) 0.0164(8) 0.0166(8) 0.0026(6) 0.0008(6) 0.0005(7)
C19 0.0154(8) 0.0144(7) 0.0158(8) -0.0006(6) 0.0020(6) 0.0018(7)
C20 0.0187(9) 0.0178(8) 0.0204(8) 0.0013(7) -0.0017(7) 0.0016(7)
C21 0.0245(10) 0.0153(8) 0.0235(9) 0.0009(7) -0.0002(8) 0.0010(8)
C22 0.0225(10) 0.0199(8) 0.0174(8) -0.0031(7) 0.0042(8) -0.0034(8)
C23 0.0178(9) 0.0230(9) 0.0196(9) -0.0023(7) -0.0010(7) -0.0013(8)
C24 0.0179(9) 0.0175(8) 0.0188(8) -0.0001(7) -0.0005(7) 0.0042(7)
C25 0.0374(14) 0.0258(10) 0.0268(10) -0.0020(9) -0.0010(10) -0.0092(10)

loop_
_atom_type_symbol
_atom_type_description
_atom_type_scat_dispersion_real
_atom_type_scat_dispersion_imag
_atom_type_scat_source
C C 0.0033 0.0016 'International Tables Vol C Tables 4.2.6.8 and 6.1.1.4'
H H 0.0000 0.0000 'International Tables Vol C Tables 4.2.6.8 and 6.1.1.4'
N N 0.0061 0.0033 'International Tables Vol C Tables 4.2.6.8 and 6.1.1.4'
O O 0.0106 0.0060 'International Tables Vol C Tables 4.2.6.8 and 6.1.1.4'

loop_
_geom_angle_atom_site_label_1
_geom_angle_atom_site_label_2
_geom_angle_atom_site_label_3
_geom_angle
C15 O1 C14 115.43(14)
C17 O4 H4O 109(2)
C15 N1 C16 120.05(16)
C15 N1 H1N 120.8(19)
C16 N1 H1N 118.7(19)
C2 C1 C13 102.15(16)
C2 C1 C14 113.81(15)
C13 C1 C14 108.74(15)
C2 C1 H1 111.0(14)
C13 C1 H1 111.9(14)
C14 C1 H1 109.1(14)
C3 C2 C7 119.83(19)
C3 C2 C1 129.73(19)
C7 C2 C1 110.44(16)
C2 C3 C4 119.0(2)
C2 C3 H3 121.1(16)
C4 C3 H3 119.8(16)
C5 C4 C3 120.9(2)
C5 C4 H4 118.3(18)
C3 C4 H4 120.4(18)
C4 C5 C6 120.5(2)
C4 C5 H5 117.7(18)
C6 C5 H5 121.7(18)
C7 C6 C5 118.3(2)
C7 C6 H6 118.9(17)
C5 C6 H6 122.7(17)
C6 C7 C2 121.35(19)
C6 C7 C8 130.36(19)
C2 C7 C8 108.28(17)
C9 C8 C13 120.66(18)
C9 C8 C7 130.35(18)
C13 C8 C7 108.99(16)
C10 C9 C8 118.43(19)
C10 C9 H9 120.9(16)
C8 C9 H9 120.6(16)
C11 C10 C9 120.97(19)
C11 C10 H10 119.4(17)
C9 C10 H10 119.6(17)
C10 C11 C12 120.59(19)
C10 C11 H11 122.1(16)
C12 C11 H11 117.3(16)
C13 C12 C11 118.71(19)
C13 C12 H12 121.2(16)
C11 C12 H12 120.0(16)
C12 C13 C8 120.63(17)
C12 C13 C1 129.25(18)
C8 C13 C1 110.04(16)
O1 C14 C1 111.68(15)
O1 C14 H14A 108.3(15)
C1 C14 H14A 108.9(15)
O1 C14 H14B 100.9(15)
C1 C14 H14B 112.8(15)
H14A C14 H14B 114(2)
O2 C15 O1 124.10(17)
O2 C15 N1 125.56(18)
O1 C15 N1 110.34(16)
N1 C16 C17 110.47(16)
N1 C16 C18 112.63(16)
C17 C16 C18 110.51(15)
N1 C16 H16 106.5(16)
C17 C16 H16 109.2(15)
C18 C16 H16 107.3(15)
O3 C17 O4 125.49(19)
O3 C17 C16 123.34(19)
O4 C17 C16 111.18(16)
C19 C18 C16 112.96(16)
C19 C18 H18A 110.1(14)
C16 C18 H18A 107.3(15)
C19 C18 H18B 109.7(15)
C16 C18 H18B 106.7(15)
H18A C18 H18B 110(2)
C24 C19 C20 118.09(18)
C24 C19 C18 121.05(17)
C20 C19 C18 120.81(17)
C21 C20 C19 120.81(19)
C21 C20 H20 119.7(15)
C19 C20 H20 119.4(15)
C20 C21 C22 121.19(19)
C20 C21 H21 120.8(17)
C22 C21 H21 117.9(17)
C21 C22 C23 118.03(19)
C21 C22 C25 120.6(2)
C23 C22 C25 121.4(2)
C24 C23 C22 120.92(19)
C24 C23 H23 117.5(16)
C22 C23 H23 121.4(16)
C23 C24 C19 120.95(19)
C23 C24 H24 121.2(17)
C19 C24 H24 117.8(17)
C22 C25 H25A 109.5
C22 C25 H25B 109.5
H25A C25 H25B 109.5
C22 C25 H25C 109.5
H25A C25 H25C 109.5
H25B C25 H25C 109.5

loop_
_geom_bond_atom_site_label_1
_geom_bond_atom_site_label_2
_geom_bond_distance
O1 C15 1.347(2)
O1 C14 1.456(2)
O2 C15 1.209(2)
O3 C17 1.210(2)
O4 C17 1.318(2)
O4 H4O 0.82(3)
N1 C15 1.352(2)
N1 C16 1.444(3)
N1 H1N 0.87(3)
C1 C2 1.516(3)
C1 C13 1.523(3)
C1 C14 1.531(3)
C1 H1 1.01(3)
C2 C3 1.387(3)
C2 C7 1.404(3)
C3 C4 1.395(3)
C3 H3 0.97(3)
C4 C5 1.390(3)
C4 H4 0.98(3)
C5 C6 1.400(3)
C5 H5 0.93(3)
C6 C7 1.386(3)
C6 H6 0.95(3)
C7 C8 1.468(3)
C8 C9 1.396(3)
C8 C13 1.399(3)
C9 C10 1.391(3)
C9 H9 0.99(3)
C10 C11 1.389(3)
C10 H10 0.96(3)
C11 C12 1.399(3)
C11 H11 0.98(3)
C12 C13 1.386(3)
C12 H12 0.95(3)
C14 H14A 0.97(3)
C14 H14B 0.97(3)
C16 C17 1.519(3)
C16 C18 1.549(3)
C16 H16 0.96(2)
C18 C19 1.504(3)
C18 H18A 0.99(3)
C18 H18B 0.98(3)
C19 C24 1.395(3)
C19 C20 1.396(3)
C20 C21 1.386(3)
C20 H20 0.99(3)
C21 C22 1.392(3)
C21 H21 0.96(3)
C22 C23 1.395(3)
C22 C25 1.501(3)
C23 C24 1.388(3)
C23 H23 0.99(3)
C24 H24 0.92(3)
C25 H25A 0.9800
C25 H25B 0.9800
C25 H25C 0.9800

loop_
_geom_hbond_atom_site_label_D
_geom_hbond_atom_site_label_H
_geom_hbond_atom_site_label_A
_geom_hbond_distance_DH
_geom_hbond_distance_HA
_geom_hbond_distance_DA
_geom_hbond_angle_DHA
_geom_hbond_site_symmetry_A
C16 H16 O1 0.96(2) 2.38(3) 3.222(2) 147(2) 1_455
C14 H14B O2 0.97(3) 2.27(3) 3.139(3) 149(2) 1_655
C23 H23 O2 0.99(3) 2.99(3) 3.304(3) 99.9(18) 3
O4 H4O O3 0.82(3) 1.84(3) 2.652(2) 172(3) 4_455
N1 H1N O3 0.87(3) 2.50(3) 2.715(2) 95(2) .
N1 H1N O4 0.87(3) 2.59(3) 3.415(2) 159(2) 1_655
C3 H3 O4 0.97(3) 2.97(3) 3.375(3) 106.3(18) 1_655

loop_
_geom_torsion_atom_site_label_1
_geom_torsion_atom_site_label_2
_geom_torsion_atom_site_label_3
_geom_torsion_atom_site_label_4
_geom_torsion
C13 C1 C2 C3 177.32(19)
C14 C1 C2 C3 -65.7(3)
C13 C1 C2 C7 -3.0(2)
C14 C1 C2 C7 114.04(18)
C7 C2 C3 C4 -1.7(3)
C1 C2 C3 C4 177.94(19)
C2 C3 C4 C5 0.2(3)
C3 C4 C5 C6 1.9(3)
C4 C5 C6 C7 -2.4(3)
C5 C6 C7 C2 0.8(3)
C5 C6 C7 C8 -179.9(2)
C3 C2 C7 C6 1.3(3)
C1 C2 C7 C6 -178.48(18)
C3 C2 C7 C8 -178.16(17)
C1 C2 C7 C8 2.1(2)
C6 C7 C8 C9 0.9(4)
C2 C7 C8 C9 -179.8(2)
C6 C7 C8 C13 -179.6(2)
C2 C7 C8 C13 -0.2(2)
C13 C8 C9 C10 -0.5(3)
C7 C8 C9 C10 179.0(2)
C8 C9 C10 C11 -0.4(3)
C9 C10 C11 C12 1.1(3)
C10 C11 C12 C13 -0.8(3)
C11 C12 C13 C8 -0.1(3)
C11 C12 C13 C1 -176.54(19)
C9 C8 C13 C12 0.8(3)
C7 C8 C13 C12 -178.81(17)
C9 C8 C13 C1 177.85(17)
C7 C8 C13 C1 -1.7(2)
C2 C1 C13 C12 179.56(19)
C14 C1 C13 C12 59.0(3)
C2 C1 C13 C8 2.8(2)
C14 C1 C13 C8 -117.78(18)
C15 O1 C14 C1 83.4(2)
C2 C1 C14 O1 53.0(2)
C13 C1 C14 O1 166.08(15)
C14 O1 C15 O2 5.0(3)
C14 O1 C15 N1 -175.97(15)
C16 N1 C15 O2 0.6(3)
C16 N1 C15 O1 -178.45(16)
C15 N1 C16 C17 -132.82(18)
C15 N1 C16 C18 103.1(2)
N1 C16 C17 O3 -7.1(3)
C18 C16 C17 O3 118.2(2)
N1 C16 C17 O4 172.94(15)
C18 C16 C17 O4 -61.7(2)
N1 C16 C18 C19 61.8(2)
C17 C16 C18 C19 -62.3(2)
C16 C18 C19 C24 -89.0(2)
C16 C18 C19 C20 88.4(2)
C24 C19 C20 C21 0.6(3)
C18 C19 C20 C21 -176.93(18)
C19 C20 C21 C22 -0.2(3)
C20 C21 C22 C23 -0.5(3)
C20 C21 C22 C25 179.8(2)
C21 C22 C23 C24 0.7(3)
C25 C22 C23 C24 -179.6(2)
C22 C23 C24 C19 -0.3(3)
C20 C19 C24 C23 -0.3(3)
C18 C19 C24 C23 177.16(18)
